data_7119688
loop_
_publ_author_name
'Li, Xiao-Lei'
'Wu, Jianfeng'
'Zhao, Lang'
'Shi, Wei'
'Cheng, Peng'
'Tang, Jinkui'

_publ_section_title
;
 End-to-end azido-pinned interlocking lanthanide squares.
;
_journal_issue 21
_journal_name_full 'Chemical communications (Cambridge, England)'
_journal_page_first 3026
_journal_page_last 3029
_journal_paper_doi 10.1039/c7cc00048k
_journal_volume 53
_journal_year 2017
_chemical_formula_moiety 'C112 H100 Dy8 N48 O24, 16(O), C2 H8 O2'
_chemical_formula_sum 'C114 H108 Dy8 N48 O42'
_chemical_formula_weight 4122.48
_space_group_crystal_system orthorhombic
_space_group_IT_number 70
_space_group_name_Hall '-F 2uv 2vw'
_space_group_name_H-M_alt 'F d d d'
_symmetry_space_group_name_Hall '-F 2uv 2vw'
_symmetry_space_group_name_H-M 'F d d d :2'
_atom_sites_solution_hydrogens mixed
_atom_sites_solution_primary direct
_audit_creation_date 2017-02-13
_audit_creation_method
;
Olex2 1.2
(compiled 2017.01.04 svn.r3372 for OlexSys, GUI svn.r5292)
;
_audit_update_record
;
2017-02-14 deposited with the CCDC.
2017-02-20 downloaded from the CCDC.
;
_cell_angle_alpha 90
_cell_angle_beta 90
_cell_angle_gamma 90
_cell_formula_units_Z 8
_cell_length_a 22.7096(10)
_cell_length_b 30.7140(12)
_cell_length_c 52.896(2)
_cell_measurement_reflns_used 9890
_cell_measurement_temperature 293(2)
_cell_measurement_theta_max 26.01
_cell_measurement_theta_min 2.22
_cell_volume 36895(3)
_computing_molecular_graphics 'Olex2 (Dolomanov et al., 2009)'
_computing_publication_material 'Olex2 (Dolomanov et al., 2009)'
_computing_structure_refinement 'ShelXL (Sheldrick, 2015)'
_computing_structure_solution 'SIR2004 (Burla et al., 2007)'
_diffrn_ambient_temperature 293(2)
_diffrn_measured_fraction_theta_full 1.000
_diffrn_measured_fraction_theta_max 0.997
_diffrn_measurement_device_type 'Bruker APEX-II CCD'
_diffrn_measurement_method '\f and \w scans'
_diffrn_radiation_type MoK\a
_diffrn_radiation_wavelength 0.71073
_diffrn_reflns_av_R_equivalents 0.0533
_diffrn_reflns_av_unetI/netI 0.0369
_diffrn_reflns_Laue_measured_fraction_full 1.000
_diffrn_reflns_Laue_measured_fraction_max 0.997
_diffrn_reflns_limit_h_max 28
_diffrn_reflns_limit_h_min -25
_diffrn_reflns_limit_k_max 26
_diffrn_reflns_limit_k_min -37
_diffrn_reflns_limit_l_max 62
_diffrn_reflns_limit_l_min -65
_diffrn_reflns_number 56201
_diffrn_reflns_point_group_measured_fraction_full 1.000
_diffrn_reflns_point_group_measured_fraction_max 0.997
_diffrn_reflns_theta_full 25.242
_diffrn_reflns_theta_max 26.089
_diffrn_reflns_theta_min 1.180
_exptl_absorpt_coefficient_mu 3.272
_exptl_absorpt_correction_T_max 0.520
_exptl_absorpt_correction_T_min 0.320
_exptl_absorpt_correction_type multi-scan
_exptl_crystal_colour Green
_exptl_crystal_density_diffrn 1.484
_exptl_crystal_description block
_exptl_crystal_F_000 15936
_exptl_crystal_size_max 0.4
_exptl_crystal_size_mid 0.3
_exptl_crystal_size_min 0.2
_exptl_transmission_factor_max 0.520
_exptl_transmission_factor_min 0.320
_refine_diff_density_max 4.081
_refine_diff_density_min -1.228
_refine_diff_density_rms 0.280
_refine_ls_extinction_method none
_refine_ls_goodness_of_fit_ref 1.005
_refine_ls_hydrogen_treatment constr
_refine_ls_matrix_type full
_refine_ls_number_parameters 480
_refine_ls_number_reflns 9141
_refine_ls_number_restraints 49
_refine_ls_restrained_S_all 1.005
_refine_ls_R_factor_all 0.0789
_refine_ls_R_factor_gt 0.0604
_refine_ls_shift/su_max 0.002
_refine_ls_shift/su_mean 0.000
_refine_ls_structure_factor_coef Fsqd
_refine_ls_weighting_details 'w=1/[\s^2^(Fo^2^)+(0.1824P)^2^+60.5849P] where P=(Fo^2^+2Fc^2^)/3'
_refine_ls_weighting_scheme calc
_refine_ls_wR_factor_gt 0.1952
_refine_ls_wR_factor_ref 0.2257
_reflns_Friedel_coverage 0.000
_reflns_number_gt 7034
_reflns_number_total 9141
_reflns_threshold_expression 'I > 2\s(I)'
_cod_data_source_file c7cc00048k2.cif
_cod_data_source_block Dy8L6
_cod_depositor_comments
;
The following automatic conversions were performed:

'_exptl_absorpt_correction_type' value 'Multi-scan' changed to
'multi-scan' according to
/usr/data/users/saulius/crontab/automatic-downloads/rss-feeds/RSC/lib/dictionaries/cif_core.dic
dictionary named 'cif_core.dic' version 2.4.2 from 2011-04-26.

Automatic conversion script
Id: cif_fix_values 4268 2015-11-12 08:31:59Z antanas 

 Adding full bibliography for 7119688.cif.
;
_cod_database_code 7119688
_shelx_shelxl_version_number 2014/7
_shelx_space_group_comment
;
The symmetry employed for this shelxl refinement is uniquely defined
by the following loop, which should always be used as a source of
symmetry information in preference to the above space-group names.
They are only intended as comments.
;
_olex2_refinement_description
;
1. Fixed Uiso
 At 1.2 times of:
  All C(H) groups, All N(H) groups
 At 1.5 times of:
  All C(H,H,H) groups, All O(H) groups
2. Restrained distances
 C30-O8
 1.43 with sigma of 0.02
3. Uiso/Uaniso restraints and constraints
Uanis(O1) \\sim Ueq: with sigma of 0.001 and sigma for terminal atoms of 0.002
Uanis(O7) \\sim Ueq, Uanis(O8) \\sim Ueq, Uanis(O9) \\sim Ueq, Uanis(O10) \\sim
Ueq, Uanis(O11) \\sim Ueq: with sigma of 0.001 and sigma for terminal atoms of
0.002
Uanis(C29) \\sim Ueq, Uanis(C30) \\sim Ueq: with sigma of 0.001 and sigma for
terminal atoms of 0.002
4. Others
 Fixed Sof: H8A(0.5) H30A(0.5) H30B(0.5) H30C(0.5)
5.a Riding coordinates:
 O3(H3), C29(H29A,H29B,H29C), O8(H8A), C30(H30A,H30B,H30C)
5.b Aromatic/amide H refined with riding coordinates:
 N2(H2), N5(H5), N8(H8), C28(H28), C25(H25), C7(H7), C12(H12), C17(H17),
 C11(H11), C9(H9), C16(H16), C23(H23), C20(H20), C21(H21), C22(H22), C2(H2A),
 C15(H15), C27(H27), C5(H5A), C4(H4), C14(H14), C3(H3A)
;
_olex2_submission_special_instructions 'No special instructions were received'

loop_
_space_group_symop_operation_xyz
'x, y, z'
'-x+1/4, -y+1/4, z'
'x, -y+1/4, -z+1/4'
'-x+1/4, y, -z+1/4'
'x, y+1/2, z+1/2'
'-x+1/4, -y+3/4, z+1/2'
'x, -y+3/4, -z+3/4'
'-x+1/4, y+1/2, -z+3/4'
'x+1/2, y, z+1/2'
'-x+3/4, -y+1/4, z+1/2'
'x+1/2, -y+1/4, -z+3/4'
'-x+3/4, y, -z+3/4'
'x+1/2, y+1/2, z'
'-x+3/4, -y+3/4, z'
'x+1/2, -y+3/4, -z+1/4'
'-x+3/4, y+1/2, -z+1/4'
'-x, -y, -z'
'x-1/4, y-1/4, -z'
'-x, y-1/4, z-1/4'
'x-1/4, -y, z-1/4'
'-x, -y+1/2, -z+1/2'
'x-1/4, y+1/4, -z+1/2'
'-x, y+1/4, z+1/4'
'x-1/4, -y+1/2, z+1/4'
'-x+1/2, -y, -z+1/2'
'x+1/4, y-1/4, -z+1/2'
'-x+1/2, y-1/4, z+1/4'
'x+1/4, -y, z+1/4'
'-x+1/2, -y+1/2, -z'
'x+1/4, y+1/4, -z'
'-x+1/2, y+1/4, z-1/4'
'x+1/4, -y+1/2, z-1/4'

loop_
_atom_site_label
_atom_site_type_symbol
_atom_site_fract_x
_atom_site_fract_y
_atom_site_fract_z
_atom_site_U_iso_or_equiv
_atom_site_adp_type
_atom_site_occupancy
_atom_site_site_symmetry_order
_atom_site_calc_flag
_atom_site_refinement_flags_posn
_atom_site_refinement_flags_adp
_atom_site_refinement_flags_occupancy
_atom_site_disorder_assembly
_atom_site_disorder_group
Dy2 Dy 0.25746(2) 0.53850(2) 0.07604(2) 0.03288(17) Uani 1 1 d . . . . .
Dy1 Dy 0.10061(2) 0.51731(2) 0.05734(2) 0.02986(17) Uani 1 1 d . . . . .
O4 O 0.1969(3) 0.50480(17) 0.04491(11) 0.0375(14) Uani 1 1 d . . . . .
O3 O 0.1619(3) 0.55440(17) 0.08304(10) 0.0339(13) Uani 1 1 d . . . . .
H3 H 0.1493 0.5724 0.0959 0.051 Uiso 1 1 d R . . . .
O6 O -0.0750(3) 0.53466(18) 0.20331(12) 0.0407(15) Uani 1 1 d . . . . .
O5 O 0.0258(3) 0.47145(19) 0.04745(12) 0.0407(14) Uani 1 1 d . . . . .
O2 O 0.3487(4) 0.5434(3) 0.10168(17) 0.066(2) Uani 1 1 d . . . . .
O1 O 0.2631(4) 0.5866(3) 0.11328(18) 0.081(3) Uani 1 1 d . U . . .
N4 N 0.0731(4) 0.4845(2) 0.09966(13) 0.0347(16) Uani 1 1 d . . . . .
N6 N 0.1324(3) 0.4387(2) 0.06657(12) 0.0293(14) Uani 1 1 d . . . . .
N11 N 0.2447(3) 0.6497(2) 0.06666(15) 0.0385(17) Uani 1 1 d . . . . .
N7 N 0.0882(4) 0.5136(2) 0.00929(13) 0.0368(17) Uani 1 1 d . . . . .
N3 N 0.0179(4) 0.4917(2) 0.13768(13) 0.0362(17) Uani 1 1 d . . . . .
N1 N -0.0479(3) 0.4609(2) 0.17469(13) 0.0329(16) Uani 1 1 d . . . . .
N2 N -0.0247(3) 0.4325(2) 0.15696(13) 0.0364(17) Uani 1 1 d . . . . .
H2 H -0.0327 0.4052 0.1579 0.044 Uiso 1 1 calc R . . . .
N5 N 0.1001(3) 0.4163(2) 0.08475(13) 0.0329(16) Uani 1 1 d . . . . .
H5 H 0.0996 0.3883 0.0851 0.039 Uiso 1 1 calc R . . . .
N8 N 0.1065(4) 0.5485(2) -0.00430(13) 0.044(2) Uani 1 1 d . . . . .
H8 H 0.1128 0.5460 -0.0203 0.053 Uiso 1 1 calc R . . . .
N9 N 0.1142(3) 0.5869(2) 0.03268(12) 0.0315(16) Uani 1 1 d . . . . .
N12 N 0.2296(4) 0.6851(2) 0.07060(14) 0.0421(19) Uani 1 1 d . . . . .
N10 N 0.2603(4) 0.6136(2) 0.06182(16) 0.049(2) Uani 1 1 d . . . . .
C6 C -0.1150(4) 0.4639(2) 0.21103(18) 0.037(2) Uani 1 1 d . . . . .
C1 C -0.1101(5) 0.5094(3) 0.21635(18) 0.043(2) Uani 1 1 d . . . . .
C28 C 0.1250 0.6250 0.04357(19) 0.028(2) Uani 1 2 d S T P . .
H28 H 0.1250 0.6250 0.0612 0.034 Uiso 1 2 calc RS T P . .
C26 C 0.1147(4) 0.5866(3) 0.00710(15) 0.037(2) Uani 1 1 d . . . . .
C25 C 0.0726(4) 0.4803(3) -0.00336(16) 0.040(2) Uani 1 1 d . . . . .
H25 H 0.0754 0.4820 -0.0209 0.048 Uiso 1 1 calc R . . . .
C19 C 0.0283(5) 0.4374(3) 0.03250(18) 0.046(2) Uani 1 1 d . . . . .
C7 C -0.0833(4) 0.4435(3) 0.19044(16) 0.039(2) Uani 1 1 d . . . . .
H7 H -0.0896 0.4138 0.1884 0.046 Uiso 1 1 calc R . . . .
C18 C 0.2109(4) 0.4757(3) 0.02791(16) 0.0344(19) Uani 1 1 d . . . . .
C13 C 0.1976(4) 0.4310(3) 0.03106(15) 0.0341(19) Uani 1 1 d . . . . .
C12 C 0.1628(4) 0.4143(3) 0.05171(15) 0.0319(18) Uani 1 1 d . . . . .
H12 H 0.1623 0.3843 0.0544 0.038 Uiso 1 1 calc R . . . .
C10 C 0.0699(4) 0.4398(2) 0.10160(14) 0.0306(18) Uani 1 1 d . . . . .
C17 C 0.2410(4) 0.4885(3) 0.00557(17) 0.041(2) Uani 1 1 d . . . . .
H17 H 0.2494 0.5177 0.0026 0.049 Uiso 1 1 calc R . . . .
C11 C 0.0487(4) 0.5063(3) 0.11730(15) 0.037(2) Uani 1 1 d . . . . .
H11 H 0.0525 0.5363 0.1161 0.044 Uiso 1 1 calc R . . . .
C9 C 0.0368(4) 0.4202(3) 0.12098(16) 0.0357(19) Uani 1 1 d . . . . .
H9 H 0.0329 0.3901 0.1222 0.043 Uiso 1 1 calc R . . . .
C8 C 0.0106(4) 0.4476(3) 0.13803(15) 0.0330(19) Uani 1 1 d . . . . .
C16 C 0.2578(5) 0.4570(3) -0.01178(19) 0.049(3) Uani 1 1 d . . . . .
H16 H 0.2775 0.4657 -0.0263 0.059 Uiso 1 1 calc R . . . .
C24 C 0.0512(4) 0.4405(3) 0.00726(17) 0.041(2) Uani 1 1 d . . . . .
C23 C 0.0502(6) 0.4043(3) -0.0084(2) 0.059(3) Uani 1 1 d . . . . .
H23 H 0.0623 0.4072 -0.0251 0.071 Uiso 1 1 calc R . . . .
C20 C 0.0081(5) 0.3953(4) 0.0405(2) 0.056(3) Uani 1 1 d . . . . .
H20 H -0.0070 0.3923 0.0567 0.067 Uiso 1 1 calc R . . . .
C21 C 0.0102(6) 0.3597(4) 0.0252(2) 0.074(4) Uani 1 1 d . . . . .
H21 H -0.0025 0.3329 0.0313 0.089 Uiso 1 1 calc R . . . .
C22 C 0.0312(7) 0.3630(4) 0.0004(2) 0.074(4) Uani 1 1 d . . . . .
H22 H 0.0326 0.3387 -0.0101 0.088 Uiso 1 1 calc R . . . .
C2 C -0.1399(5) 0.5249(3) 0.2370(2) 0.047(2) Uani 1 1 d . . . . .
H2A H -0.1366 0.5543 0.2411 0.057 Uiso 1 1 calc R . . . .
C15 C 0.2466(5) 0.4134(3) -0.00829(18) 0.050(3) Uani 1 1 d . . . . .
H15 H 0.2589 0.3930 -0.0202 0.061 Uiso 1 1 calc R . . . .
C27 C 0.1250 0.6250 -0.0063(2) 0.040(3) Uani 1 2 d S T P . .
H27 H 0.1250 0.6250 -0.0239 0.048 Uiso 1 2 calc RS T P . .
C5 C -0.1519(4) 0.4381(3) 0.2259(2) 0.046(2) Uani 1 1 d . . . . .
H5A H -0.1562 0.4088 0.2219 0.056 Uiso 1 1 calc R . . . .
C4 C -0.1818(5) 0.4543(3) 0.2459(2) 0.053(3) Uani 1 1 d . . . . .
H4 H -0.2065 0.4365 0.2553 0.064 Uiso 1 1 calc R . . . .
C14 C 0.2178(4) 0.4009(3) 0.01241(18) 0.043(2) Uani 1 1 d . . . . .
H14 H 0.2105 0.3714 0.0148 0.051 Uiso 1 1 calc R . . . .
C3 C -0.1749(5) 0.4984(3) 0.2523(2) 0.052(3) Uani 1 1 d . . . . .
H3A H -0.1935 0.5097 0.2665 0.062 Uiso 1 1 calc R . . . .
O9 O -0.0850(5) 0.4643(4) 0.0597(2) 0.098(3) Uani 1 1 d . U . . .
O10 O 0.2801(7) 0.3365(5) 0.0862(3) 0.136(5) Uani 1 1 d . U . . .
O11 O 0.0987(6) 0.3235(5) 0.0853(3) 0.142(5) Uani 1 1 d . U . . .
C29 C 0.3995(10) 0.5193(8) 0.0983(5) 0.158(9) Uani 1 1 d . U . . .
H29A H 0.4017 0.5104 0.0809 0.237 Uiso 1 1 d R . . . .
H29B H 0.3982 0.4940 0.1089 0.237 Uiso 1 1 d R . . . .
H29C H 0.4336 0.5364 0.1024 0.237 Uiso 1 1 d R . . . .
O8 O -0.1250 0.3750 0.0784(4) 0.143(7) Uani 1 2 d DS TU P . .
H8A H -0.1364 0.3987 0.0733 0.215 Uiso 0.5 1 d R . . . .
C30 C -0.1250 0.3750 0.1049(5) 0.166(13) Uani 1 2 d DS TU P . .
H30A H -0.1139 0.3467 0.1109 0.249 Uiso 0.5 1 d R . . A -1
H30B H -0.1637 0.3820 0.1109 0.249 Uiso 0.5 1 d R . . A -1
H30C H -0.0974 0.3963 0.1109 0.249 Uiso 0.5 1 d R . . A -1
O7 O -0.1605(7) 0.6292(6) 0.0627(3) 0.156(6) Uani 1 1 d . U . . .

loop_
_atom_site_aniso_label
_atom_site_aniso_U_11
_atom_site_aniso_U_22
_atom_site_aniso_U_33
_atom_site_aniso_U_23
_atom_site_aniso_U_13
_atom_site_aniso_U_12
Dy2 0.0479(3) 0.0190(2) 0.0318(3) 0.00608(14) 0.00296(17) 0.00624(15)
Dy1 0.0498(3) 0.0183(2) 0.0214(2) -0.00237(13) -0.00257(16) 0.00805(15)
O4 0.060(4) 0.020(3) 0.033(3) -0.002(2) -0.001(3) 0.013(3)
O3 0.052(4) 0.021(3) 0.029(3) 0.001(2) -0.001(3) 0.001(2)
O6 0.054(4) 0.025(3) 0.043(4) -0.010(3) 0.014(3) -0.010(3)
O5 0.052(4) 0.034(3) 0.037(3) -0.003(3) -0.014(3) 0.009(3)
O2 0.064(5) 0.063(5) 0.070(5) 0.008(4) -0.014(4) 0.015(4)
O1 0.088(3) 0.079(3) 0.077(3) -0.0006(19) 0.0001(19) -0.0073(19)
N4 0.056(5) 0.021(3) 0.027(4) -0.006(3) 0.000(3) 0.001(3)
N6 0.043(4) 0.019(3) 0.026(3) 0.002(3) -0.005(3) 0.005(3)
N11 0.051(5) 0.024(4) 0.040(4) 0.010(3) 0.007(4) 0.004(3)
N7 0.056(5) 0.032(4) 0.023(4) -0.004(3) -0.008(3) 0.012(3)
N3 0.057(5) 0.023(3) 0.028(4) -0.001(3) -0.003(3) -0.013(3)
N1 0.043(4) 0.023(3) 0.033(4) -0.002(3) 0.001(3) -0.007(3)
N2 0.052(5) 0.017(3) 0.040(4) -0.009(3) 0.004(3) -0.008(3)
N5 0.046(4) 0.016(3) 0.037(4) 0.002(3) -0.005(3) -0.003(3)
N8 0.078(6) 0.030(4) 0.024(4) -0.005(3) -0.010(4) 0.016(4)
N9 0.049(4) 0.027(4) 0.019(3) 0.002(3) -0.001(3) 0.011(3)
N12 0.060(5) 0.026(4) 0.040(4) -0.008(3) -0.005(4) 0.013(3)
N10 0.065(6) 0.026(4) 0.056(5) 0.015(4) 0.025(4) 0.016(4)
C6 0.042(5) 0.016(4) 0.051(5) -0.012(3) -0.002(4) 0.000(3)
C1 0.058(6) 0.025(4) 0.045(5) -0.001(4) 0.008(5) -0.002(4)
C28 0.053(7) 0.016(5) 0.016(5) 0.000 0.000 0.006(5)
C26 0.056(6) 0.037(5) 0.018(4) 0.001(3) -0.002(4) 0.019(4)
C25 0.054(6) 0.040(5) 0.026(4) -0.009(4) -0.017(4) 0.018(4)
C19 0.058(6) 0.037(5) 0.042(5) 0.003(4) -0.013(5) 0.012(4)
C7 0.052(6) 0.024(4) 0.040(5) -0.001(3) 0.000(4) -0.010(4)
C18 0.044(5) 0.031(4) 0.028(4) 0.002(3) -0.002(4) 0.016(4)
C13 0.046(5) 0.025(4) 0.032(4) -0.001(3) -0.003(4) 0.009(3)
C12 0.043(5) 0.020(4) 0.032(4) 0.000(3) -0.007(4) 0.003(3)
C10 0.044(5) 0.024(4) 0.023(4) 0.000(3) -0.004(3) -0.002(3)
C17 0.051(6) 0.038(5) 0.033(5) 0.005(4) 0.003(4) 0.012(4)
C11 0.062(6) 0.022(4) 0.027(4) -0.002(3) 0.001(4) -0.005(4)
C9 0.053(6) 0.019(4) 0.035(4) -0.004(3) -0.006(4) 0.001(3)
C8 0.052(5) 0.021(4) 0.026(4) 0.003(3) -0.007(4) 0.004(3)
C16 0.056(7) 0.056(7) 0.035(5) -0.007(4) 0.010(4) 0.007(5)
C24 0.056(6) 0.028(4) 0.037(5) -0.004(4) -0.017(4) 0.012(4)
C23 0.083(9) 0.044(6) 0.049(6) -0.005(5) -0.027(6) 0.008(6)
C20 0.076(8) 0.048(6) 0.044(6) -0.001(5) -0.022(5) -0.013(5)
C21 0.108(11) 0.043(6) 0.072(8) -0.004(6) -0.050(8) -0.006(6)
C22 0.122(12) 0.036(6) 0.063(8) -0.014(5) -0.034(8) 0.002(6)
C2 0.051(6) 0.030(5) 0.061(6) -0.003(4) 0.011(5) -0.010(4)
C15 0.068(7) 0.051(6) 0.033(5) -0.017(4) 0.003(5) 0.025(5)
C27 0.072(9) 0.032(6) 0.018(5) 0.000 0.000 0.025(6)
C5 0.056(6) 0.027(5) 0.056(6) -0.002(4) 0.011(5) 0.001(4)
C4 0.060(7) 0.043(6) 0.056(6) 0.002(5) 0.019(5) -0.015(5)
C14 0.048(6) 0.027(4) 0.053(6) -0.015(4) -0.005(5) 0.014(4)
C3 0.057(7) 0.042(6) 0.057(6) -0.001(5) 0.022(5) -0.006(5)
O9 0.100(4) 0.098(4) 0.096(4) -0.001(2) 0.001(2) 0.002(2)
O10 0.137(5) 0.135(5) 0.136(5) 0.001(2) 0.003(2) 0.001(2)
O11 0.142(5) 0.141(5) 0.143(5) 0.002(2) 0.002(2) 0.000(2)
C29 0.158(10) 0.158(10) 0.159(10) 0.000(2) 0.000(2) 0.000(2)
O8 0.144(7) 0.144(7) 0.143(7) 0.000 0.000 0.001(2)
C30 0.166(13) 0.166(13) 0.166(13) 0.000 0.000 0.000(2)
O7 0.157(6) 0.156(6) 0.156(6) 0.000(2) 0.000(2) -0.002(2)

loop_
_atom_type_symbol
_atom_type_description
_atom_type_scat_dispersion_real
_atom_type_scat_dispersion_imag
_atom_type_scat_source
C C 0.0033 0.0016 'International Tables Vol C Tables 4.2.6.8 and 6.1.1.4'
H H 0.0000 0.0000 'International Tables Vol C Tables 4.2.6.8 and 6.1.1.4'
Dy Dy -0.1892 4.4098 'International Tables Vol C Tables 4.2.6.8 and 6.1.1.4'
N N 0.0061 0.0033 'International Tables Vol C Tables 4.2.6.8 and 6.1.1.4'
O O 0.0106 0.0060 'International Tables Vol C Tables 4.2.6.8 and 6.1.1.4'

loop_
_geom_angle_atom_site_label_1
_geom_angle_atom_site_label_2
_geom_angle_atom_site_label_3
_geom_angle
_geom_angle_site_symmetry_1
_geom_angle_site_symmetry_3
O4 Dy2 Dy1 36.33(15) . .
O4 Dy2 O2 152.4(2) . .
O4 Dy2 O1 147.4(3) . .
O4 Dy2 N3 98.6(2) . 4
O4 Dy2 N1 78.0(2) . 4
O4 Dy2 N10 102.4(3) . .
O3 Dy2 Dy1 33.65(14) . .
O3 Dy2 O4 69.6(2) . .
O3 Dy2 O2 134.5(3) . .
O3 Dy2 O1 77.8(3) . .
O3 Dy2 N3 76.9(2) . 4
O3 Dy2 N1 123.4(2) . 4
O3 Dy2 N10 82.6(2) . .
O6 Dy2 Dy1 118.00(18) 4 .
O6 Dy2 O4 83.7(2) 4 .
O6 Dy2 O3 143.5(2) 4 .
O6 Dy2 O2 78.8(3) 4 .
O6 Dy2 O1 124.3(3) 4 .
O6 Dy2 N3 133.3(2) 4 4
O6 Dy2 N1 71.7(2) 4 4
O6 Dy2 N10 79.2(2) 4 .
O2 Dy2 Dy1 161.3(2) . .
O2 Dy2 N1 76.4(2) . 4
O1 Dy2 Dy1 111.3(2) . .
O1 Dy2 O2 59.0(3) . .
O1 Dy2 N1 123.6(3) . 4
N3 Dy2 Dy1 83.23(18) 4 .
N3 Dy2 O2 78.8(3) 4 .
N3 Dy2 O1 74.9(3) 4 .
N3 Dy2 N1 63.4(2) 4 4
N1 Dy2 Dy1 100.09(17) 4 .
N10 Dy2 Dy1 96.2(2) . .
N10 Dy2 O2 95.1(3) . .
N10 Dy2 O1 71.1(3) . .
N10 Dy2 N3 143.3(2) . 4
N10 Dy2 N1 150.7(2) . 4
O4 Dy1 Dy2 37.58(14) . .
O4 Dy1 N4 114.7(2) . .
O4 Dy1 N6 68.4(2) . .
O4 Dy1 N7 79.3(2) . .
O4 Dy1 N9 83.0(2) . .
O4 Dy1 N12 152.4(2) . 2_565
O3 Dy1 Dy2 33.67(15) . .
O3 Dy1 O4 70.9(2) . .
O3 Dy1 O5 156.2(2) . .
O3 Dy1 N4 79.6(2) . .
O3 Dy1 N6 100.8(2) . .
O3 Dy1 N7 133.6(2) . .
O3 Dy1 N9 78.9(2) . .
O3 Dy1 N12 89.1(3) . 2_565
O5 Dy1 Dy2 151.56(15) . .
O5 Dy1 O4 122.6(2) . .
O5 Dy1 N4 76.8(2) . .
O5 Dy1 N6 70.8(2) . .
O5 Dy1 N7 70.2(2) . .
O5 Dy1 N9 119.9(2) . .
O5 Dy1 N12 83.1(3) . 2_565
N4 Dy1 Dy2 93.99(18) . .
N4 Dy1 N6 61.8(2) . .
N4 Dy1 N7 146.4(2) . .
N6 Dy1 Dy2 81.15(16) . .
N7 Dy1 Dy2 111.94(19) . .
N7 Dy1 N6 100.3(2) . .
N9 Dy1 Dy2 82.73(17) . .
N9 Dy1 N4 145.5(2) . .
N9 Dy1 N6 149.4(2) . .
N9 Dy1 N7 62.5(2) . .
N12 Dy1 Dy2 121.9(2) 2_565 .
N12 Dy1 N4 78.5(2) 2_565 .
N12 Dy1 N6 136.0(2) 2_565 .
N12 Dy1 N7 103.3(2) 2_565 .
N12 Dy1 N9 74.4(2) 2_565 .
Dy1 O4 Dy2 106.1(2) . .
C18 O4 Dy2 129.2(6) . .
C18 O4 Dy1 122.6(6) . .
Dy2 O3 H3 123.3 . .
Dy1 O3 Dy2 112.7(2) . .
Dy1 O3 H3 123.8 . .
C1 O6 Dy2 146.5(6) . 4
C19 O5 Dy1 126.9(6) . .
C29 O2 Dy2 126.5(13) . .
C10 N4 Dy1 118.4(5) . .
C11 N4 Dy1 123.1(5) . .
C11 N4 C10 116.4(7) . .
N5 N6 Dy1 116.6(5) . .
C12 N6 Dy1 125.6(5) . .
C12 N6 N5 114.6(7) . .
N12 N11 N10 178.0(10) . .
N8 N7 Dy1 117.2(5) . .
C25 N7 Dy1 126.1(6) . .
C25 N7 N8 116.2(7) . .
C11 N3 Dy2 123.1(5) . 4
C11 N3 C8 113.5(7) . .
C8 N3 Dy2 122.6(5) . 4
N2 N1 Dy2 116.2(5) . 4
C7 N1 Dy2 128.9(6) . 4
C7 N1 N2 114.7(7) . .
N1 N2 H2 119.8 . .
C8 N2 N1 120.4(6) . .
C8 N2 H2 119.8 . .
N6 N5 H5 121.1 . .
C10 N5 N6 117.7(6) . .
C10 N5 H5 121.1 . .
N7 N8 H8 120.1 . .
C26 N8 N7 119.9(7) . .
C26 N8 H8 120.1 . .
C28 N9 Dy1 123.1(5) . .
C28 N9 C26 116.0(7) . .
C26 N9 Dy1 120.8(5) . .
N11 N12 Dy1 137.1(7) . 2_565
N11 N10 Dy2 144.1(7) . .
C1 C6 C7 122.2(8) . .
C5 C6 C1 119.3(8) . .
C5 C6 C7 118.4(8) . .
O6 C1 C6 121.5(8) . .
O6 C1 C2 121.1(8) . .
C2 C1 C6 117.2(8) . .
N9 C28 N9 128.6(10) . 2_565
N9 C28 H28 115.7 2_565 .
N9 C28 H28 115.7 . .
N8 C26 N9 117.3(8) . .
N8 C26 C27 122.4(8) . .
N9 C26 C27 120.4(8) . .
N7 C25 H25 117.4 . .
N7 C25 C24 125.1(8) . .
C24 C25 H25 117.4 . .
O5 C19 C24 121.5(9) . .
O5 C19 C20 121.7(9) . .
C20 C19 C24 116.8(9) . .
N1 C7 C6 128.5(8) . .
N1 C7 H7 115.8 . .
C6 C7 H7 115.8 . .
O4 C18 C13 122.0(8) . .
O4 C18 C17 120.1(8) . .
C13 C18 C17 118.0(8) . .
C18 C13 C12 123.4(7) . .
C18 C13 C14 118.6(8) . .
C14 C13 C12 118.0(8) . .
N6 C12 C13 123.3(7) . .
N6 C12 H12 118.4 . .
C13 C12 H12 118.4 . .
N4 C10 C9 120.6(7) . .
N5 C10 N4 117.4(7) . .
N5 C10 C9 122.0(7) . .
C18 C17 H17 120.4 . .
C16 C17 C18 119.3(9) . .
C16 C17 H17 120.4 . .
N4 C11 N3 129.2(8) . .
N4 C11 H11 115.4 . .
N3 C11 H11 115.4 . .
C10 C9 H9 121.7 . .
C8 C9 C10 116.6(7) . .
C8 C9 H9 121.7 . .
N3 C8 N2 114.7(7) . .
N3 C8 C9 123.3(8) . .
N2 C8 C9 122.0(7) . .
C17 C16 H16 118.7 . .
C15 C16 C17 122.7(9) . .
C15 C16 H16 118.7 . .
C25 C24 C19 123.0(8) . .
C23 C24 C25 117.2(9) . .
C23 C24 C19 119.7(9) . .
C24 C23 H23 119.1 . .
C24 C23 C22 121.8(11) . .
C22 C23 H23 119.1 . .
C19 C20 H20 118.7 . .
C21 C20 C19 122.5(11) . .
C21 C20 H20 118.7 . .
C20 C21 H21 119.7 . .
C20 C21 C22 120.7(11) . .
C22 C21 H21 119.7 . .
C23 C22 H22 120.8 . .
C21 C22 C23 118.4(10) . .
C21 C22 H22 120.8 . .
C1 C2 H2A 118.7 . .
C1 C2 C3 122.6(9) . .
C3 C2 H2A 118.7 . .
C16 C15 H15 120.6 . .
C14 C15 C16 118.8(8) . .
C14 C15 H15 120.6 . .
C26 C27 C26 118.8(10) . 2_565
C26 C27 H27 120.6 2_565 .
C26 C27 H27 120.6 . .
C6 C5 H5A 118.9 . .
C4 C5 C6 122.2(9) . .
C4 C5 H5A 118.9 . .
C5 C4 H4 120.4 . .
C5 C4 C3 119.2(9) . .
C3 C4 H4 120.4 . .
C13 C14 H14 118.7 . .
C15 C14 C13 122.7(9) . .
C15 C14 H14 118.7 . .
C2 C3 C4 119.2(9) . .
C2 C3 H3A 120.4 . .
C4 C3 H3A 120.4 . .
O2 C29 H29A 108.6 . .
O2 C29 H29B 109.3 . .
O2 C29 H29C 110.5 . .
H29A C29 H29B 109.5 . .
H29A C29 H29C 109.5 . .
H29B C29 H29C 109.5 . .
C30 O8 H8A 109.6 . .
O8 C30 H30A 109.5 . .
O8 C30 H30B 109.5 . .
O8 C30 H30C 109.5 . .
H30A C30 H30B 109.5 . .
H30A C30 H30C 109.5 . .
H30B C30 H30C 109.5 . .

loop_
_geom_bond_atom_site_label_1
_geom_bond_atom_site_label_2
_geom_bond_distance
_geom_bond_site_symmetry_2
Dy2 Dy1 3.7537(6) .
Dy2 O4 2.383(6) .
Dy2 O3 2.256(6) .
Dy2 O6 2.186(6) 4
Dy2 O2 2.481(8) .
Dy2 O1 2.466(9) .
Dy2 N3 2.466(7) 4
Dy2 N1 2.553(6) 4
Dy2 N10 2.427(7) .
Dy1 O4 2.315(6) .
Dy1 O3 2.254(6) .
Dy1 O5 2.269(7) .
Dy1 N4 2.533(7) .
Dy1 N6 2.567(6) .
Dy1 N7 2.560(7) .
Dy1 N9 2.523(6) .
Dy1 N12 2.438(8) 2_565
O4 C18 1.306(10) .
O3 H3 0.9217 .
O6 Dy2 2.186(6) 4
O6 C1 1.307(11) .
O5 C19 1.313(11) .
O2 C29 1.38(2) .
N4 C10 1.379(10) .
N4 C11 1.274(10) .
N6 N5 1.390(9) .
N6 C12 1.288(11) .
N11 N12 1.157(10) .
N11 N10 1.193(10) .
N7 N8 1.356(11) .
N7 C25 1.272(11) .
N3 Dy2 2.466(7) 4
N3 C11 1.360(11) .
N3 C8 1.364(10) .
N1 Dy2 2.553(6) 4
N1 N2 1.384(9) .
N1 C7 1.277(11) .
N2 H2 0.8600 .
N2 C8 1.365(11) .
N5 H5 0.8600 .
N5 C10 1.336(11) .
N8 H8 0.8600 .
N8 C26 1.330(11) .
N9 C28 1.327(8) .
N9 C26 1.353(10) .
N12 Dy1 2.438(8) 2_565
C6 C1 1.431(11) .
C6 C7 1.448(12) .
C6 C5 1.396(13) .
C1 C2 1.372(13) .
C28 N9 1.327(8) 2_565
C28 H28 0.9300 .
C26 C27 1.396(10) .
C25 H25 0.9300 .
C25 C24 1.432(13) .
C19 C24 1.435(14) .
C19 C20 1.434(14) .
C7 H7 0.9300 .
C18 C13 1.418(12) .
C18 C17 1.421(13) .
C13 C12 1.443(12) .
C13 C14 1.427(11) .
C12 H12 0.9300 .
C10 C9 1.406(12) .
C17 H17 0.9300 .
C17 C16 1.388(13) .
C11 H11 0.9300 .
C9 H9 0.9300 .
C9 C8 1.370(12) .
C16 H16 0.9300 .
C16 C15 1.375(15) .
C24 C23 1.387(13) .
C23 H23 0.9300 .
C23 C22 1.418(16) .
C20 H20 0.9300 .
C20 C21 1.363(15) .
C21 H21 0.9300 .
C21 C22 1.40(2) .
C22 H22 0.9300 .
C2 H2A 0.9300 .
C2 C3 1.396(14) .
C15 H15 0.9300 .
C15 C14 1.332(14) .
C27 C26 1.397(10) 2_565
C27 H27 0.9300 .
C5 H5A 0.9300 .
C5 C4 1.352(14) .
C4 H4 0.9300 .
C4 C3 1.402(14) .
C14 H14 0.9300 .
C3 H3A 0.9300 .
C29 H29A 0.9602 .
C29 H29B 0.9599 .
C29 H29C 0.9602 .
O8 H8A 0.8204 .
O8 C30 1.398(18) .
C30 H30A 0.9599 .
C30 H30B 0.9600 .
C30 H30C 0.9600 .

loop_
_geom_torsion_atom_site_label_1
_geom_torsion_atom_site_label_2
_geom_torsion_atom_site_label_3
_geom_torsion_atom_site_label_4
_geom_torsion
_geom_torsion_site_symmetry_1
_geom_torsion_site_symmetry_4
Dy2 O4 C18 C13 101.3(9) . .
Dy2 O4 C18 C17 -78.0(9) . .
Dy2 O6 C1 C6 -5.5(18) 4 .
Dy2 O6 C1 C2 169.0(8) 4 .
Dy2 N3 C11 N4 166.8(8) 4 .
Dy2 N3 C8 N2 15.6(10) 4 .
Dy2 N3 C8 C9 -163.9(7) 4 .
Dy2 N1 N2 C8 -9.6(10) 4 .
Dy2 N1 C7 C6 6.4(15) 4 .
Dy1 O4 C18 C13 -59.8(10) . .
Dy1 O4 C18 C17 120.9(8) . .
Dy1 O5 C19 C24 -52.8(11) . .
Dy1 O5 C19 C20 127.6(9) . .
Dy1 N4 C10 N5 22.8(10) . .
Dy1 N4 C10 C9 -158.4(6) . .
Dy1 N4 C11 N3 160.6(7) . .
Dy1 N6 N5 C10 -22.1(9) . .
Dy1 N6 C12 C13 18.4(12) . .
Dy1 N7 N8 C26 -18.0(11) . .
Dy1 N7 C25 C24 9.3(14) . .
Dy1 N9 C28 N9 176.3(6) . 2_565
Dy1 N9 C26 N8 1.5(12) . .
Dy1 N9 C26 C27 -177.0(5) . .
O4 C18 C13 C12 6.3(14) . .
O4 C18 C13 C14 -176.0(8) . .
O4 C18 C17 C16 177.2(9) . .
O6 C1 C2 C3 -176.1(10) . .
O5 C19 C24 C25 0.1(15) . .
O5 C19 C24 C23 -176.5(9) . .
O5 C19 C20 C21 179.7(10) . .
N4 C10 C9 C8 -2.6(13) . .
N6 N5 C10 N4 0.0(11) . .
N6 N5 C10 C9 -178.8(8) . .
N7 N8 C26 N9 11.2(14) . .
N7 N8 C26 C27 -170.3(7) . .
N7 C25 C24 C19 19.1(15) . .
N7 C25 C24 C23 -164.3(10) . .
N1 N2 C8 N3 -3.1(12) . .
N1 N2 C8 C9 176.4(8) . .
N2 N1 C7 C6 -179.6(9) . .
N5 N6 C12 C13 177.8(7) . .
N5 C10 C9 C8 176.2(8) . .
N8 N7 C25 C24 -179.0(9) . .
N8 C26 C27 C26 -177.7(11) . 2_565
N9 C26 C27 C26 0.7(6) . 2_565
C6 C1 C2 C3 -1.4(16) . .
C6 C5 C4 C3 -0.9(18) . .
C1 C6 C7 N1 0.5(16) . .
C1 C6 C5 C4 -2.7(16) . .
C1 C2 C3 C4 -2.2(18) . .
C28 N9 C26 N8 177.2(7) . .
C28 N9 C26 C27 -1.3(11) . .
C26 N9 C28 N9 0.6(6) . 2_565
C25 N7 N8 C26 169.5(9) . .
C25 C24 C23 C22 178.4(11) . .
C19 C24 C23 C22 -4.8(16) . .
C19 C20 C21 C22 -1.6(19) . .
C7 N1 N2 C8 175.6(8) . .
C7 C6 C1 O6 -2.3(15) . .
C7 C6 C1 C2 -177.0(9) . .
C7 C6 C5 C4 178.1(10) . .
C18 C13 C12 N6 12.4(14) . .
C18 C13 C14 C15 -2.7(14) . .
C18 C17 C16 C15 0.0(16) . .
C13 C18 C17 C16 -2.1(14) . .
C12 N6 N5 C10 176.7(7) . .
C12 C13 C14 C15 175.2(9) . .
C10 N4 C11 N3 -2.3(15) . .
C10 C9 C8 N3 -3.6(13) . .
C10 C9 C8 N2 177.0(8) . .
C17 C18 C13 C12 -174.4(8) . .
C17 C18 C13 C14 3.3(13) . .
C17 C16 C15 C14 0.8(17) . .
C11 N4 C10 N5 -173.5(8) . .
C11 N4 C10 C9 5.3(13) . .
C11 N3 C8 N2 -174.2(8) . .
C11 N3 C8 C9 6.3(12) . .
C8 N3 C11 N4 -3.4(14) . .
C16 C15 C14 C13 0.5(16) . .
C24 C19 C20 C21 0.1(16) . .
C24 C23 C22 C21 3.3(19) . .
C20 C19 C24 C25 179.6(9) . .
C20 C19 C24 C23 3.1(14) . .
C20 C21 C22 C23 0(2) . .
C5 C6 C1 O6 178.5(9) . .
C5 C6 C1 C2 3.8(15) . .
C5 C6 C7 N1 179.7(10) . .
C5 C4 C3 C2 3.3(18) . .
C14 C13 C12 N6 -165.3(8) . .

loop_
_platon_squeeze_void_nr
_platon_squeeze_void_average_x
_platon_squeeze_void_average_y
_platon_squeeze_void_average_z
_platon_squeeze_void_volume
_platon_squeeze_void_count_electrons
_platon_squeeze_void_content
1 0.125 0.125 0.125 1163 506 ' '
2 0.375 -0.125 0.375 1163 506 ' '
3 0.625 0.125 0.625 1163 506 ' '
4 -0.125 -0.125 0.875 1163 506 ' '
5 0.625 0.125 0.125 37 12 ' '
6 0.125 0.125 0.625 37 12 ' '
7 0.875 0.375 0.375 1163 506 ' '
8 0.375 0.375 0.875 1163 506 ' '
9 0.375 0.375 0.375 37 12 ' '
10 0.875 0.375 0.875 37 12 ' '
11 0.625 0.625 0.125 1163 506 ' '
12 0.125 0.625 0.625 1163 506 ' '
13 0.125 0.625 0.125 37 12 ' '
14 0.625 0.625 0.625 37 12 ' '
15 0.875 0.875 0.375 37 12 ' '
16 0.375 0.875 0.875 37 12 ' '
